data_7021564
loop_
_publ_author_name
'Abubekerov, Mark'
'Gianetti, Thomas L.'
'Kunishita, Atsushi'
'Arnold, John'

_publ_section_title
;
 Synthesis and characterization of coordinatively unsaturated nickel(ii)
 and manganese(ii) alkyl complexes supported by the
 hydrotris(3-phenyl-5-methylpyrazolyl)borate (Tp(Ph,Me)) ligand.
;
_journal_issue 29
_journal_name_full 'Dalton transactions (Cambridge, England : 2003)'
_journal_page_first 10525
_journal_page_last 10532
_journal_paper_doi 10.1039/c3dt51087e
_journal_volume 42
_journal_year 2013
_chemical_formula_moiety 'C37 H35 B N6 Ni, C3 H5'
_chemical_formula_sum 'C40 H40 B N6 Ni'
_chemical_formula_weight 674.30
_chemical_name_common 'Complex 6'
_chemical_temperature_decomposition 189.5(5)
_space_group_IT_number 14
_symmetry_cell_setting monoclinic
_symmetry_space_group_name_Hall '-P 2ybc'
_symmetry_space_group_name_H-M 'P 1 21/c 1'
_atom_sites_solution_hydrogens geom
_atom_sites_solution_primary direct
_atom_sites_solution_secondary difmap
_cell_angle_alpha 90.00
_cell_angle_beta 90.995(2)
_cell_angle_gamma 90.00
_cell_formula_units_Z 4
_cell_length_a 10.7957(5)
_cell_length_b 15.6599(7)
_cell_length_c 20.4875(9)
_cell_measurement_reflns_used 9847
_cell_measurement_temperature 173(2)
_cell_measurement_theta_max 27.20
_cell_measurement_theta_min 2.29
_cell_volume 3463.1(3)
_computing_cell_refinement 'Bruker APEX2 v.2011.4'
_computing_data_collection 'Bruker APEX2 v.2011.4'
_computing_data_reduction 'Bruker APEX2 v.2011.4'
_computing_molecular_graphics ORTEP-32
_computing_publication_material WinGX
_computing_structure_refinement 'SHELXL-97 (Sheldrick, 2008)'
_computing_structure_solution SIR-2004
_diffrn_ambient_temperature 173(2)
_diffrn_detector_area_resol_mean 8.366
_diffrn_measured_fraction_theta_full 1.000
_diffrn_measured_fraction_theta_max 0.997
_diffrn_measurement_device_type 'Bruker APEX-I CCD'
_diffrn_measurement_method 'phi and omega scans'
_diffrn_radiation_monochromator graphite
_diffrn_radiation_source 'fine-focus sealed tube'
_diffrn_radiation_type MoK\a
_diffrn_radiation_wavelength 0.71073
_diffrn_reflns_av_R_equivalents 0.0430
_diffrn_reflns_av_sigmaI/netI 0.0355
_diffrn_reflns_limit_h_max 13
_diffrn_reflns_limit_h_min -13
_diffrn_reflns_limit_k_max 19
_diffrn_reflns_limit_k_min -20
_diffrn_reflns_limit_l_max 26
_diffrn_reflns_limit_l_min -26
_diffrn_reflns_number 79050
_diffrn_reflns_theta_full 25.00
_diffrn_reflns_theta_max 27.26
_diffrn_reflns_theta_min 1.64
_exptl_absorpt_coefficient_mu 0.598
_exptl_absorpt_correction_T_max 0.9765
_exptl_absorpt_correction_T_min 0.9593
_exptl_absorpt_correction_type multi-scan
_exptl_absorpt_process_details SADABS
_exptl_crystal_colour red
_exptl_crystal_density_diffrn 1.293
_exptl_crystal_density_method 'not measured'
_exptl_crystal_description rode
_exptl_crystal_F_000 1420
_exptl_crystal_size_max 0.15
_exptl_crystal_size_mid 0.07
_exptl_crystal_size_min 0.06
_refine_diff_density_max 0.827
_refine_diff_density_min -0.400
_refine_diff_density_rms 0.062
_refine_ls_extinction_method none
_refine_ls_goodness_of_fit_ref 1.051
_refine_ls_hydrogen_treatment mixed
_refine_ls_matrix_type full
_refine_ls_number_parameters 441
_refine_ls_number_reflns 7743
_refine_ls_number_restraints 0
_refine_ls_restrained_S_all 1.051
_refine_ls_R_factor_all 0.0546
_refine_ls_R_factor_gt 0.0372
_refine_ls_shift/su_max 0.001
_refine_ls_shift/su_mean 0.000
_refine_ls_structure_factor_coef Fsqd
_refine_ls_weighting_details 'calc w=1/[\s^2^(Fo^2^)+(0.0408P)^2^+2.4760P] where P=(Fo^2^+2Fc^2^)/3'
_refine_ls_weighting_scheme calc
_refine_ls_wR_factor_gt 0.0879
_refine_ls_wR_factor_ref 0.0952
_reflns_number_gt 6127
_reflns_number_total 7743
_reflns_threshold_expression >2sigma(I)
_cod_data_source_file c3dt51087e.txt
_cod_data_source_block (4)
_cod_depositor_comments
;
The following automatic conversions were performed:

'_chemical_melting_point' tag was changed to
'_chemical_temperature_decomposition' since the value had been given
as '189-190 (decomp.)'. The value was changed to '189.5(5)' - the
average value was taken and precision was
estimated.

'_symmetry_cell_setting' value 'Monoclinic' changed to
'monoclinic' according to
/home/saulius/struct/CIF-dictionaries/cif_core.dic dictionary named
'cif_core.dic' version 2.4.2 from 2011-04-26.

Automatic conversion script
Id: cif_fix_values 1891 2012-01-12 08:04:46Z andrius 
;
_cod_original_sg_symbol_H-M P2(1)/c
_cod_database_code 7021564

loop_
_symmetry_equiv_pos_as_xyz
'x, y, z'
'-x, y+1/2, -z+1/2'
'-x, -y, -z'
'x, -y-1/2, z-1/2'

loop_
_atom_site_label
_atom_site_type_symbol
_atom_site_fract_x
_atom_site_fract_y
_atom_site_fract_z
_atom_site_U_iso_or_equiv
_atom_site_adp_type
_atom_site_occupancy
_atom_site_symmetry_multiplicity
_atom_site_calc_flag
_atom_site_refinement_flags
C1 C 0.04810(18) 0.02484(12) 0.09182(10) 0.0199(4) Uani 1 1 d .
H1A H 0.0739 -0.0095 0.0538 0.024 Uiso 1 1 calc R
H1B H -0.0324 0.0068 0.1097 0.024 Uiso 1 1 calc R
C2 C 0.06931(17) 0.11459(12) 0.08799(9) 0.0185(4) Uani 1 1 d .
C3 C 0.05648(18) 0.16166(12) 0.14693(10) 0.0204(4) Uani 1 1 d .
H3 H 0.0255 0.1344 0.1847 0.024 Uiso 1 1 calc R
C4 C 0.08978(19) 0.24905(13) 0.14931(11) 0.0264(5) Uani 1 1 d .
H4 H 0.0806 0.2805 0.1886 0.032 Uiso 1 1 calc R
C5 C 0.1351(2) 0.28801(13) 0.09512(12) 0.0317(5) Uani 1 1 d .
H5 H 0.1561 0.3469 0.0966 0.038 Uiso 1 1 calc R
C6 C 0.1510(2) 0.24123(14) 0.03677(11) 0.0307(5) Uani 1 1 d .
H6 H 0.1822 0.2694 -0.0006 0.037 Uiso 1 1 calc R
C7 C 0.12242(18) 0.15679(13) 0.03318(10) 0.0245(4) Uani 1 1 d .
H7 H 0.1377 0.1258 -0.0057 0.029 Uiso 1 1 calc R
C8 C 0.24935(16) -0.12993(11) 0.13750(9) 0.0145(4) Uani 1 1 d .
C9 C 0.26102(17) -0.20122(11) 0.17814(9) 0.0171(4) Uani 1 1 d .
H9 H 0.2741 -0.2587 0.1650 0.020 Uiso 1 1 calc R
C10 C 0.24982(17) -0.17149(11) 0.24127(9) 0.0158(4) Uani 1 1 d .
C11 C 0.25261(19) -0.21980(12) 0.30409(9) 0.0228(4) Uani 1 1 d .
H11A H 0.3139 -0.1941 0.3339 0.034 Uiso 1 1 calc R
H11B H 0.2751 -0.2794 0.2957 0.034 Uiso 1 1 calc R
H11C H 0.1706 -0.2176 0.3238 0.034 Uiso 1 1 calc R
C12 C 0.25688(16) -0.12565(11) 0.06603(9) 0.0154(4) Uani 1 1 d .
C13 C 0.31449(18) -0.05771(12) 0.03469(9) 0.0197(4) Uani 1 1 d .
H13 H 0.3529 -0.0138 0.0598 0.024 Uiso 1 1 calc R
C14 C 0.3160(2) -0.05397(13) -0.03290(10) 0.0245(4) Uani 1 1 d .
H14 H 0.3544 -0.0071 -0.0540 0.029 Uiso 1 1 calc R
C15 C 0.26141(19) -0.11843(13) -0.06984(10) 0.0240(4) Uani 1 1 d .
H15 H 0.2622 -0.1156 -0.1162 0.029 Uiso 1 1 calc R
C16 C 0.20585(19) -0.18677(13) -0.03922(10) 0.0237(4) Uani 1 1 d .
H16 H 0.1692 -0.2312 -0.0645 0.028 Uiso 1 1 calc R
C17 C 0.20361(18) -0.19048(12) 0.02823(9) 0.0190(4) Uani 1 1 d .
H17 H 0.1654 -0.2376 0.0490 0.023 Uiso 1 1 calc R
C18 C 0.37467(17) 0.16100(11) 0.22925(9) 0.0165(4) Uani 1 1 d .
C19 C 0.42598(17) 0.16157(12) 0.29249(9) 0.0190(4) Uani 1 1 d .
H19 H 0.4868 0.1999 0.3093 0.023 Uiso 1 1 calc R
C20 C 0.37076(17) 0.09556(12) 0.32539(9) 0.0188(4) Uani 1 1 d .
C21 C 0.3870(2) 0.06932(13) 0.39524(10) 0.0250(5) Uani 1 1 d .
H21A H 0.3161 0.0892 0.4203 0.038 Uiso 1 1 calc R
H21B H 0.4633 0.0947 0.4133 0.038 Uiso 1 1 calc R
H21C H 0.3925 0.0070 0.3979 0.038 Uiso 1 1 calc R
C22 C 0.40427(17) 0.21821(12) 0.17449(9) 0.0180(4) Uani 1 1 d .
C23 C 0.40879(19) 0.30618(12) 0.18569(10) 0.0232(4) Uani 1 1 d .
H23 H 0.3920 0.3280 0.2279 0.028 Uiso 1 1 calc R
C24 C 0.4376(2) 0.36156(13) 0.13562(11) 0.0280(5) Uani 1 1 d .
H24 H 0.4388 0.4214 0.1433 0.034 Uiso 1 1 calc R
C25 C 0.4646(2) 0.33022(14) 0.07429(10) 0.0281(5) Uani 1 1 d .
H25 H 0.4848 0.3685 0.0401 0.034 Uiso 1 1 calc R
C26 C 0.46217(19) 0.24307(14) 0.06282(10) 0.0270(5) Uani 1 1 d .
H26 H 0.4814 0.2215 0.0209 0.032 Uiso 1 1 calc R
C27 C 0.43155(18) 0.18713(12) 0.11266(10) 0.0215(4) Uani 1 1 d .
H27 H 0.4292 0.1274 0.1045 0.026 Uiso 1 1 calc R
C28 C -0.12378(17) -0.00814(12) 0.25015(9) 0.0185(4) Uani 1 1 d .
C29 C -0.11701(18) 0.06950(12) 0.28455(10) 0.0211(4) Uani 1 1 d .
H29 H -0.1828 0.1084 0.2921 0.025 Uiso 1 1 calc R
C30 C 0.00410(19) 0.07744(12) 0.30499(9) 0.0205(4) Uani 1 1 d .
C31 C 0.0646(2) 0.14870(13) 0.34241(11) 0.0300(5) Uani 1 1 d .
H31A H 0.1040 0.1259 0.3822 0.045 Uiso 1 1 calc R
H31B H 0.0019 0.1910 0.3542 0.045 Uiso 1 1 calc R
H31C H 0.1274 0.1758 0.3154 0.045 Uiso 1 1 calc R
C32 C -0.22772(18) -0.04628(12) 0.21367(10) 0.0200(4) Uani 1 1 d .
C33 C -0.20893(18) -0.11735(12) 0.17359(10) 0.0207(4) Uani 1 1 d .
H33 H -0.1285 -0.1416 0.1710 0.025 Uiso 1 1 calc R
C34 C -0.30595(19) -0.15283(13) 0.13762(10) 0.0244(4) Uani 1 1 d .
H34 H -0.2915 -0.2009 0.1105 0.029 Uiso 1 1 calc R
C35 C -0.42441(18) -0.11826(13) 0.14120(10) 0.0260(5) Uani 1 1 d .
H35 H -0.4911 -0.1428 0.1169 0.031 Uiso 1 1 calc R
C36 C -0.44434(19) -0.04802(13) 0.18036(11) 0.0266(5) Uani 1 1 d .
H36 H -0.5251 -0.0242 0.1828 0.032 Uiso 1 1 calc R
C37 C -0.34771(18) -0.01180(13) 0.21622(10) 0.0229(4) Uani 1 1 d .
H37 H -0.3628 0.0367 0.2427 0.028 Uiso 1 1 calc R
C100 C -0.0633(2) -0.00178(13) 0.48269(11) 0.0292(5) Uani 1 1 d .
C101 C -0.1417(2) 0.07743(14) 0.49446(12) 0.0347(5) Uani 1 1 d .
H10A H -0.1557 0.0833 0.5419 0.042 Uiso 1 1 calc R
H10B H -0.0956 0.1285 0.4800 0.042 Uiso 1 1 calc R
C102 C -0.2665(2) 0.07451(16) 0.45878(13) 0.0402(6) Uani 1 1 d .
H10C H -0.2534 0.0679 0.4118 0.060 Uiso 1 1 calc R
H10D H -0.3116 0.1277 0.4667 0.060 Uiso 1 1 calc R
H10E H -0.3147 0.0261 0.4748 0.060 Uiso 1 1 calc R
B1 B 0.2036(2) -0.02099(13) 0.29243(10) 0.0173(4) Uani 1 1 d .
N1 N 0.23056(14) -0.06006(9) 0.17399(7) 0.0142(3) Uani 1 1 d .
N2 N 0.29106(14) 0.09789(9) 0.22386(7) 0.0155(3) Uani 1 1 d .
N3 N -0.01309(14) -0.04639(9) 0.25003(8) 0.0179(3) Uani 1 1 d .
N4 N 0.23232(13) -0.08600(9) 0.23807(7) 0.0142(3) Uani 1 1 d .
N5 N 0.28940(14) 0.05709(9) 0.28353(7) 0.0160(3) Uani 1 1 d .
N6 N 0.06608(14) 0.00715(10) 0.28332(8) 0.0176(3) Uani 1 1 d .
Ni1 Ni 0.17940(2) 0.054590(14) 0.156198(11) 0.01392(8) Uani 1 1 d .
H1 H 0.2229(17) -0.0498(11) 0.3401(9) 0.012(5) Uiso 1 1 d .

loop_
_atom_site_aniso_label
_atom_site_aniso_U_11
_atom_site_aniso_U_22
_atom_site_aniso_U_33
_atom_site_aniso_U_23
_atom_site_aniso_U_13
_atom_site_aniso_U_12
C1 0.0156(10) 0.0229(9) 0.0210(10) 0.0012(8) -0.0049(8) 0.0010(8)
C2 0.0125(9) 0.0228(9) 0.0201(10) 0.0043(8) -0.0030(8) 0.0029(8)
C3 0.0174(10) 0.0231(10) 0.0206(10) 0.0050(8) -0.0018(8) 0.0036(8)
C4 0.0242(11) 0.0217(10) 0.0332(12) -0.0010(9) -0.0073(9) 0.0084(8)
C5 0.0265(12) 0.0183(10) 0.0499(15) 0.0093(10) -0.0097(10) 0.0008(9)
C6 0.0245(11) 0.0319(12) 0.0355(13) 0.0185(10) -0.0012(9) 0.0002(9)
C7 0.0207(10) 0.0306(11) 0.0220(11) 0.0071(9) -0.0007(8) 0.0051(9)
C8 0.0114(9) 0.0150(8) 0.0170(10) -0.0003(7) 0.0001(7) -0.0027(7)
C9 0.0162(9) 0.0145(9) 0.0205(10) -0.0003(7) -0.0001(8) -0.0027(7)
C10 0.0138(9) 0.0154(9) 0.0183(10) 0.0031(7) -0.0016(7) -0.0018(7)
C11 0.0291(11) 0.0199(10) 0.0192(10) 0.0059(8) -0.0016(8) -0.0029(8)
C12 0.0132(9) 0.0165(9) 0.0167(10) 0.0004(7) 0.0001(7) 0.0025(7)
C13 0.0228(10) 0.0172(9) 0.0191(10) -0.0005(7) 0.0019(8) 0.0001(8)
C14 0.0299(11) 0.0230(10) 0.0208(11) 0.0046(8) 0.0072(9) 0.0033(9)
C15 0.0281(11) 0.0308(11) 0.0132(10) 0.0006(8) 0.0015(8) 0.0094(9)
C16 0.0240(11) 0.0273(10) 0.0198(11) -0.0068(8) -0.0019(8) 0.0026(9)
C17 0.0190(10) 0.0191(9) 0.0188(10) -0.0006(7) 0.0006(8) -0.0011(8)
C18 0.0143(9) 0.0155(9) 0.0197(10) -0.0037(7) 0.0025(7) 0.0019(7)
C19 0.0162(9) 0.0206(9) 0.0201(10) -0.0048(8) -0.0009(8) -0.0007(8)
C20 0.0186(10) 0.0200(9) 0.0178(10) -0.0033(8) -0.0023(8) 0.0039(8)
C21 0.0285(11) 0.0286(11) 0.0177(10) -0.0026(8) -0.0062(8) 0.0017(9)
C22 0.0132(9) 0.0194(9) 0.0213(10) -0.0002(8) 0.0003(8) -0.0023(7)
C23 0.0243(11) 0.0217(10) 0.0237(11) -0.0033(8) 0.0037(8) -0.0017(8)
C24 0.0310(12) 0.0173(10) 0.0359(13) 0.0031(9) 0.0051(10) -0.0042(9)
C25 0.0283(12) 0.0303(11) 0.0259(12) 0.0084(9) 0.0042(9) -0.0050(9)
C26 0.0261(11) 0.0343(11) 0.0206(11) -0.0008(9) 0.0031(9) -0.0024(9)
C27 0.0201(10) 0.0197(9) 0.0248(11) -0.0030(8) 0.0014(8) -0.0014(8)
C28 0.0163(10) 0.0192(9) 0.0202(10) 0.0046(8) 0.0060(8) 0.0008(8)
C29 0.0202(10) 0.0213(10) 0.0221(10) 0.0025(8) 0.0072(8) 0.0037(8)
C30 0.0233(10) 0.0193(9) 0.0190(10) -0.0005(8) 0.0074(8) 0.0013(8)
C31 0.0291(12) 0.0285(11) 0.0325(12) -0.0110(9) 0.0033(10) 0.0029(9)
C32 0.0162(10) 0.0200(9) 0.0238(11) 0.0076(8) 0.0049(8) -0.0009(8)
C33 0.0155(10) 0.0210(9) 0.0259(11) 0.0045(8) 0.0042(8) 0.0012(8)
C34 0.0231(11) 0.0253(10) 0.0248(11) 0.0060(8) 0.0013(9) -0.0035(9)
C35 0.0169(10) 0.0306(11) 0.0302(12) 0.0110(9) -0.0028(9) -0.0059(9)
C36 0.0148(10) 0.0297(11) 0.0354(12) 0.0140(9) 0.0025(9) 0.0012(8)
C37 0.0192(10) 0.0219(10) 0.0277(11) 0.0080(8) 0.0039(8) 0.0021(8)
C100 0.0373(13) 0.0209(10) 0.0293(12) 0.0011(9) 0.0000(10) -0.0006(9)
C101 0.0374(13) 0.0262(11) 0.0407(14) 0.0020(10) 0.0059(11) -0.0012(10)
C102 0.0361(14) 0.0418(14) 0.0429(15) 0.0096(11) 0.0063(11) 0.0000(11)
B1 0.0194(11) 0.0183(10) 0.0141(11) 0.0013(8) 0.0012(8) -0.0007(9)
N1 0.0138(8) 0.0165(7) 0.0121(7) 0.0024(6) -0.0007(6) -0.0005(6)
N2 0.0162(8) 0.0156(7) 0.0148(8) 0.0008(6) 0.0021(6) 0.0006(6)
N3 0.0157(8) 0.0181(8) 0.0200(8) 0.0018(6) 0.0026(6) -0.0016(6)
N4 0.0125(8) 0.0177(7) 0.0124(8) 0.0031(6) 0.0001(6) 0.0002(6)
N5 0.0183(8) 0.0174(8) 0.0123(8) 0.0005(6) -0.0008(6) 0.0008(6)
N6 0.0178(8) 0.0180(8) 0.0170(8) 0.0000(6) 0.0024(6) -0.0004(6)
Ni1 0.01453(13) 0.01348(12) 0.01368(13) 0.00117(9) -0.00159(9) 0.00035(9)

loop_
_atom_type_symbol
_atom_type_description
_atom_type_scat_dispersion_real
_atom_type_scat_dispersion_imag
_atom_type_scat_source
C C 0.0033 0.0016 'International Tables Vol C Tables 4.2.6.8 and 6.1.1.4'
H H 0.0000 0.0000 'International Tables Vol C Tables 4.2.6.8 and 6.1.1.4'
B B 0.0013 0.0007 'International Tables Vol C Tables 4.2.6.8 and 6.1.1.4'
N N 0.0061 0.0033 'International Tables Vol C Tables 4.2.6.8 and 6.1.1.4'
Ni Ni 0.3393 1.1124 'International Tables Vol C Tables 4.2.6.8 and 6.1.1.4'

loop_
_geom_angle_atom_site_label_1
_geom_angle_atom_site_label_2
_geom_angle_atom_site_label_3
_geom_angle
_geom_angle_site_symmetry_3
C2 C1 Ni1 71.96(11) .
C2 C1 H1A 116.4 .
Ni1 C1 H1A 116.4 .
C2 C1 H1B 116.4 .
Ni1 C1 H1B 116.4 .
H1A C1 H1B 113.4 .
C3 C2 C1 116.46(17) .
C3 C2 C7 118.20(18) .
C1 C2 C7 124.40(18) .
C3 C2 Ni1 73.89(11) .
C1 C2 Ni1 66.55(10) .
C7 C2 Ni1 120.78(13) .
C4 C3 C2 120.10(18) .
C4 C3 Ni1 126.61(14) .
C2 C3 Ni1 66.49(10) .
C4 C3 H3 120.0 .
C2 C3 H3 120.0 .
Ni1 C3 H3 78.6 .
C5 C4 C3 119.9(2) .
C5 C4 H4 120.1 .
C3 C4 H4 120.1 .
C4 C5 C6 120.41(19) .
C4 C5 H5 119.8 .
C6 C5 H5 119.8 .
C7 C6 C5 121.2(2) .
C7 C6 H6 119.4 .
C5 C6 H6 119.4 .
C6 C7 C2 120.0(2) .
C6 C7 H7 120.0 .
C2 C7 H7 120.0 .
N1 C8 C9 109.42(16) .
N1 C8 C12 121.95(15) .
C9 C8 C12 128.62(16) .
C10 C9 C8 106.26(16) .
C10 C9 H9 126.9 .
C8 C9 H9 126.9 .
N4 C10 C9 107.60(16) .
N4 C10 C11 122.94(17) .
C9 C10 C11 129.45(17) .
C10 C11 H11A 109.5 .
C10 C11 H11B 109.5 .
H11A C11 H11B 109.5 .
C10 C11 H11C 109.5 .
H11A C11 H11C 109.5 .
H11B C11 H11C 109.5 .
C13 C12 C17 118.84(17) .
C13 C12 C8 121.77(16) .
C17 C12 C8 119.38(16) .
C14 C13 C12 120.34(18) .
C14 C13 H13 119.8 .
C12 C13 H13 119.8 .
C13 C14 C15 120.15(19) .
C13 C14 H14 119.9 .
C15 C14 H14 119.9 .
C16 C15 C14 119.94(19) .
C16 C15 H15 120.0 .
C14 C15 H15 120.0 .
C15 C16 C17 120.06(18) .
C15 C16 H16 120.0 .
C17 C16 H16 120.0 .
C16 C17 C12 120.64(18) .
C16 C17 H17 119.7 .
C12 C17 H17 119.7 .
N2 C18 C19 109.61(16) .
N2 C18 C22 122.62(16) .
C19 C18 C22 127.76(17) .
C20 C19 C18 106.30(16) .
C20 C19 H19 126.8 .
C18 C19 H19 126.8 .
N5 C20 C19 107.76(16) .
N5 C20 C21 123.11(17) .
C19 C20 C21 129.07(17) .
C20 C21 H21A 109.5 .
C20 C21 H21B 109.5 .
H21A C21 H21B 109.5 .
C20 C21 H21C 109.5 .
H21A C21 H21C 109.5 .
H21B C21 H21C 109.5 .
C27 C22 C23 119.10(18) .
C27 C22 C18 122.10(17) .
C23 C22 C18 118.77(17) .
C24 C23 C22 120.27(19) .
C24 C23 H23 119.9 .
C22 C23 H23 119.9 .
C23 C24 C25 120.30(19) .
C23 C24 H24 119.9 .
C25 C24 H24 119.9 .
C24 C25 C26 119.97(19) .
C24 C25 H25 120.0 .
C26 C25 H25 120.0 .
C25 C26 C27 120.0(2) .
C25 C26 H26 120.0 .
C27 C26 H26 120.0 .
C26 C27 C22 120.31(18) .
C26 C27 H27 119.8 .
C22 C27 H27 119.8 .
N3 C28 C29 110.46(17) .
N3 C28 C32 119.55(17) .
C29 C28 C32 129.86(17) .
C30 C29 C28 105.80(17) .
C30 C29 H29 127.1 .
C28 C29 H29 127.1 .
N6 C30 C29 107.30(17) .
N6 C30 C31 123.73(18) .
C29 C30 C31 128.95(18) .
C30 C31 H31A 109.5 .
C30 C31 H31B 109.5 .
H31A C31 H31B 109.5 .
C30 C31 H31C 109.5 .
H31A C31 H31C 109.5 .
H31B C31 H31C 109.5 .
C33 C32 C37 118.05(18) .
C33 C32 C28 120.40(17) .
C37 C32 C28 121.53(18) .
C34 C33 C32 120.97(18) .
C34 C33 H33 119.5 .
C32 C33 H33 119.5 .
C33 C34 C35 120.2(2) .
C33 C34 H34 119.9 .
C35 C34 H34 119.9 .
C36 C35 C34 119.55(19) .
C36 C35 H35 120.2 .
C34 C35 H35 120.2 .
C35 C36 C37 120.69(19) .
C35 C36 H36 119.7 .
C37 C36 H36 119.7 .
C36 C37 C32 120.57(19) .
C36 C37 H37 119.7 .
C32 C37 H37 119.7 .
C101 C100 C100 113.0(2) 3_556
C102 C101 C100 112.9(2) .
C102 C101 H10A 109.0 .
C100 C101 H10A 109.0 .
C102 C101 H10B 109.0 .
C100 C101 H10B 109.0 .
H10A C101 H10B 107.8 .
C101 C102 H10C 109.5 .
C101 C102 H10D 109.5 .
H10C C102 H10D 109.5 .
C101 C102 H10E 109.5 .
H10C C102 H10E 109.5 .
H10D C102 H10E 109.5 .
N4 B1 N5 107.92(15) .
N4 B1 N6 107.66(15) .
N5 B1 N6 109.51(15) .
N4 B1 H1 109.5(10) .
N5 B1 H1 109.1(10) .
N6 B1 H1 113.0(10) .
C8 N1 N4 106.94(14) .
C8 N1 Ni1 134.85(12) .
N4 N1 Ni1 117.32(11) .
C18 N2 N5 106.69(14) .
C18 N2 Ni1 136.37(13) .
N5 N2 Ni1 116.94(11) .
C28 N3 N6 105.95(15) .
C10 N4 N1 109.77(14) .
C10 N4 B1 130.29(15) .
N1 N4 B1 119.64(14) .
C20 N5 N2 109.63(15) .
C20 N5 B1 131.18(16) .
N2 N5 B1 119.17(14) .
C30 N6 N3 110.48(15) .
C30 N6 B1 131.34(16) .
N3 N6 B1 118.14(14) .
N1 Ni1 N2 91.04(6) .
N1 Ni1 C1 96.17(7) .
N2 Ni1 C1 171.02(7) .
N1 Ni1 C2 136.35(7) .
N2 Ni1 C2 132.25(7) .
C1 Ni1 C2 41.49(8) .
N1 Ni1 C3 158.04(7) .
N2 Ni1 C3 99.53(7) .
C1 Ni1 C3 71.91(8) .
C2 Ni1 C3 39.62(7) .

loop_
_geom_bond_atom_site_label_1
_geom_bond_atom_site_label_2
_geom_bond_distance
_geom_bond_site_symmetry_2
C1 C2 1.426(3) .
C1 Ni1 1.9751(18) .
C1 H1A 0.9900 .
C1 H1B 0.9900 .
C2 C3 1.423(3) .
C2 C7 1.431(3) .
C2 Ni1 2.0470(18) .
C3 C4 1.416(3) .
C3 Ni1 2.1447(18) .
C3 H3 0.9500 .
C4 C5 1.365(3) .
C4 H4 0.9500 .
C5 C6 1.415(3) .
C5 H5 0.9500 .
C6 C7 1.360(3) .
C6 H6 0.9500 .
C7 H7 0.9500 .
C8 N1 1.342(2) .
C8 C9 1.397(2) .
C8 C12 1.469(3) .
C9 C10 1.382(3) .
C9 H9 0.9500 .
C10 N4 1.353(2) .
C10 C11 1.493(3) .
C11 H11A 0.9800 .
C11 H11B 0.9800 .
C11 H11C 0.9800 .
C12 C13 1.395(3) .
C12 C17 1.395(3) .
C13 C14 1.386(3) .
C13 H13 0.9500 .
C14 C15 1.387(3) .
C14 H14 0.9500 .
C15 C16 1.383(3) .
C15 H15 0.9500 .
C16 C17 1.384(3) .
C16 H16 0.9500 .
C17 H17 0.9500 .
C18 N2 1.342(2) .
C18 C19 1.400(3) .
C18 C22 1.475(3) .
C19 C20 1.376(3) .
C19 H19 0.9500 .
C20 N5 1.358(2) .
C20 C21 1.496(3) .
C21 H21A 0.9800 .
C21 H21B 0.9800 .
C21 H21C 0.9800 .
C22 C27 1.393(3) .
C22 C23 1.397(3) .
C23 C24 1.383(3) .
C23 H23 0.9500 .
C24 C25 1.385(3) .
C24 H24 0.9500 .
C25 C26 1.385(3) .
C25 H25 0.9500 .
C26 C27 1.390(3) .
C26 H26 0.9500 .
C27 H27 0.9500 .
C28 N3 1.337(2) .
C28 C29 1.406(3) .
C28 C32 1.465(3) .
C29 C30 1.372(3) .
C29 H29 0.9500 .
C30 N6 1.366(2) .
C30 C31 1.497(3) .
C31 H31A 0.9800 .
C31 H31B 0.9800 .
C31 H31C 0.9800 .
C32 C33 1.400(3) .
C32 C37 1.405(3) .
C33 C34 1.386(3) .
C33 H33 0.9500 .
C34 C35 1.392(3) .
C34 H34 0.9500 .
C35 C36 1.380(3) .
C35 H35 0.9500 .
C36 C37 1.387(3) .
C36 H36 0.9500 .
C37 H37 0.9500 .
C100 C101 1.523(3) .
C100 C100 1.530(4) 3_556
C101 C102 1.522(3) .
C101 H10A 0.9900 .
C101 H10B 0.9900 .
C102 H10C 0.9800 .
C102 H10D 0.9800 .
C102 H10E 0.9800 .
B1 N4 1.544(3) .
B1 N5 1.547(3) .
B1 N6 1.556(3) .
B1 H1 1.092(19) .
N1 N4 1.374(2) .
N1 Ni1 1.9116(14) .
N2 N5 1.380(2) .
N2 Ni1 1.9433(15) .
N3 N6 1.371(2) .
